data_1555993
loop_
_publ_author_name
'Fan, Ling'
'Liu, Meilin'
'Ye, Yu'
'Yin, Guodong'

_publ_section_title
;
 Synthesis of 6-Substituted 6H-Indolo[2,3-b]quinolines from Isoindigos.
;
_journal_issue 1
_journal_name_full 'Organic letters'
_journal_page_first 186
_journal_page_last 189
_journal_paper_doi 10.1021/acs.orglett.6b03484
_journal_volume 19
_journal_year 2017
_chemical_formula_moiety 'C21 H13 F N2'
_chemical_formula_sum 'C21 H13 F N2'
_chemical_formula_weight 312.33
_space_group_IT_number 78
_space_group_name_Hall 'P 4cw'
_space_group_name_H-M_alt 'P 43'
_symmetry_cell_setting tetragonal
_symmetry_space_group_name_Hall 'P 4cw'
_symmetry_space_group_name_H-M 'P 43'
_atom_sites_solution_hydrogens geom
_atom_sites_solution_primary direct
_atom_sites_solution_secondary difmap
_audit_creation_method SHELXL-97
_cell_angle_alpha 90.00
_cell_angle_beta 90.00
_cell_angle_gamma 90.00
_cell_formula_units_Z 4
_cell_length_a 11.1632(9)
_cell_length_b 11.1632(9)
_cell_length_c 12.0079(19)
_cell_measurement_reflns_used 3164
_cell_measurement_temperature 296(2)
_cell_measurement_theta_max 22.38
_cell_measurement_theta_min 2.49
_cell_volume 1496.4(3)
_computing_cell_refinement 'Bruker SMART'
_computing_data_collection 'Bruker SMART'
_computing_data_reduction 'Bruker SAINT'
_computing_molecular_graphics 'Bruker SHELXTL'
_computing_publication_material 'Bruker SHELXTL'
_computing_structure_refinement 'SHELXL-97 (Sheldrick, 1997)'
_computing_structure_solution 'SHELXS-97 (Sheldrick, 1990)'
_diffrn_ambient_temperature 296(2)
_diffrn_measured_fraction_theta_full 0.999
_diffrn_measured_fraction_theta_max 0.999
_diffrn_measurement_device_type 'CCD area detector'
_diffrn_measurement_method 'phi and omega scans'
_diffrn_radiation_monochromator graphite
_diffrn_radiation_source 'fine-focus sealed tube'
_diffrn_radiation_type MoK\a
_diffrn_radiation_wavelength 0.71073
_diffrn_reflns_av_R_equivalents 0.0351
_diffrn_reflns_av_sigmaI/netI 0.0364
_diffrn_reflns_limit_h_max 14
_diffrn_reflns_limit_h_min -14
_diffrn_reflns_limit_k_max 14
_diffrn_reflns_limit_k_min -14
_diffrn_reflns_limit_l_max 15
_diffrn_reflns_limit_l_min -15
_diffrn_reflns_number 12839
_diffrn_reflns_theta_full 27.99
_diffrn_reflns_theta_max 27.99
_diffrn_reflns_theta_min 1.82
_exptl_absorpt_coefficient_mu 0.091
_exptl_absorpt_correction_T_max 0.9910
_exptl_absorpt_correction_T_min 0.9865
_exptl_absorpt_correction_type multi-scan
_exptl_absorpt_process_details SADABS
_exptl_crystal_colour yellow
_exptl_crystal_density_diffrn 1.386
_exptl_crystal_density_method 'not measured'
_exptl_crystal_description block
_exptl_crystal_F_000 648
_exptl_crystal_size_max 0.15
_exptl_crystal_size_mid 0.10
_exptl_crystal_size_min 0.10
_refine_diff_density_max 0.151
_refine_diff_density_min -0.232
_refine_diff_density_rms 0.061
_refine_ls_abs_structure_details 'Flack H D (1983), Acta Cryst. A39, 876-881'
_refine_ls_abs_structure_Flack 0.4(8)
_refine_ls_extinction_method none
_refine_ls_goodness_of_fit_ref 1.072
_refine_ls_hydrogen_treatment mixed
_refine_ls_matrix_type full
_refine_ls_number_parameters 230
_refine_ls_number_reflns 3594
_refine_ls_number_restraints 1
_refine_ls_restrained_S_all 1.072
_refine_ls_R_factor_all 0.0568
_refine_ls_R_factor_gt 0.0418
_refine_ls_shift/su_max 0.000
_refine_ls_shift/su_mean 0.000
_refine_ls_structure_factor_coef Fsqd
_refine_ls_weighting_details 'calc w=1/[\s^2^(Fo^2^)+(0.0478P)^2^+0.0000P] where P=(Fo^2^+2Fc^2^)/3'
_refine_ls_weighting_scheme calc
_refine_ls_wR_factor_gt 0.0867
_refine_ls_wR_factor_ref 0.0942
_reflns_number_gt 2934
_reflns_number_total 3594
_reflns_threshold_expression >2sigma(I)
_cod_data_source_file ol6b03484_si_002.cif
_cod_data_source_block 1
_cod_depositor_comments
;
The following automatic conversions were performed:

data item '_exptl_absorpt_correction_type' value 'Multi-scan' was
changed to 'multi-scan' in accordance with the
/home/saulius/struct/COD-crude-data/automatic-downloads/DataCite-retrospective/ACS/depositions/lib/dictionaries/cif_core.dic
dictionary named 'cif_core.dic' version 2.4.2 last updated on
2011-04-26.

data item '_symmetry_cell_setting' value 'Tetragonal' was changed to
'tetragonal' in accordance with the
/home/saulius/struct/COD-crude-data/automatic-downloads/DataCite-retrospective/ACS/depositions/lib/dictionaries/cif_core.dic
dictionary named 'cif_core.dic' version 2.4.2 last updated on
2011-04-26.

Automatic conversion script
Id: cif_fix_values 6909 2019-04-08 15:41:33Z antanas 
;
_cod_original_sg_symbol_Hall P4cw
_cod_original_sg_symbol_H-M P4(3)
_cod_database_code 1555993

loop_
_symmetry_equiv_pos_as_xyz
'x, y, z'
'-x, -y, z+1/2'
'-y, x, z+3/4'
'y, -x, z+1/4'

loop_
_atom_site_label
_atom_site_type_symbol
_atom_site_fract_x
_atom_site_fract_y
_atom_site_fract_z
_atom_site_U_iso_or_equiv
_atom_site_adp_type
_atom_site_occupancy
_atom_site_symmetry_multiplicity
_atom_site_calc_flag
_atom_site_refinement_flags
C1 C -0.25456(17) 0.34454(17) 0.18046(17) 0.0497(5) Uani 1 1 d .
C2 C -0.36654(18) 0.3080(2) 0.20657(19) 0.0589(5) Uani 1 1 d .
H2 H -0.4214 0.3620 0.2363 0.090(8) Uiso 1 1 calc R
C3 C -0.39949(18) 0.1887(2) 0.1887(2) 0.0635(6) Uani 1 1 d .
H3 H -0.4765 0.1633 0.2063 0.089(8) Uiso 1 1 calc R
C4 C -0.31899(16) 0.1100(2) 0.14554(18) 0.0538(5) Uani 1 1 d .
H4 H -0.3425 0.0315 0.1317 0.061(6) Uiso 1 1 calc R
C5 C -0.20053(15) 0.14541(15) 0.12143(14) 0.0404(4) Uani 1 1 d .
C6 C -0.16568(15) 0.26720(15) 0.13771(14) 0.0395(4) Uani 1 1 d .
C7 C -0.11197(15) 0.06354(14) 0.08395(14) 0.0394(4) Uani 1 1 d .
H7 H -0.1311 -0.0161 0.0700 0.035(4) Uiso 1 1 calc R
C8 C 0.00161(14) 0.10460(13) 0.06889(13) 0.0355(3) Uani 1 1 d .
C9 C 0.02355(14) 0.23009(14) 0.08477(14) 0.0366(3) Uani 1 1 d .
C10 C 0.11497(14) 0.05054(14) 0.03890(14) 0.0365(3) Uani 1 1 d .
C11 C 0.15110(16) -0.06591(15) 0.01514(15) 0.0440(4) Uani 1 1 d .
H11 H 0.0974 -0.1293 0.0209 0.055(6) Uiso 1 1 calc R
C12 C 0.26813(18) -0.08563(16) -0.0172(2) 0.0527(5) Uani 1 1 d .
H12 H 0.2926 -0.1628 -0.0357 0.063(6) Uiso 1 1 calc R
C13 C 0.34993(17) 0.00804(17) -0.02265(18) 0.0532(5) Uani 1 1 d .
H13 H 0.4281 -0.0075 -0.0450 0.055(6) Uiso 1 1 calc R
C14 C 0.31740(15) 0.12394(16) 0.00453(17) 0.0469(4) Uani 1 1 d .
H14 H 0.3726 0.1863 0.0023 0.061(6) Uiso 1 1 calc R
C15 C 0.19921(15) 0.14355(14) 0.03526(15) 0.0393(4) Uani 1 1 d .
C16 C 0.20085(14) 0.36586(14) 0.06224(14) 0.0370(4) Uani 1 1 d .
C17 C 0.29672(16) 0.38640(16) 0.13240(17) 0.0473(4) Uani 1 1 d .
H17 H 0.3200 0.3283 0.1835 0.055(6) Uiso 1 1 calc R
C18 C 0.35815(16) 0.49414(17) 0.12631(19) 0.0546(5) Uani 1 1 d .
H18 H 0.4229 0.5082 0.1733 0.069(7) Uiso 1 1 calc R
C19 C 0.32400(17) 0.57963(16) 0.0516(2) 0.0550(5) Uani 1 1 d .
H19 H 0.3664 0.6511 0.0468 0.075(7) Uiso 1 1 calc R
C20 C 0.2270(2) 0.56021(17) -0.0166(2) 0.0576(5) Uani 1 1 d .
H20 H 0.2027 0.6196 -0.0660 0.074(7) Uiso 1 1 calc R
C21 C 0.16516(17) 0.45251(16) -0.01202(16) 0.0487(4) Uani 1 1 d .
H21 H 0.1001 0.4391 -0.0588 0.063(6) Uiso 1 1 calc R
F1 F -0.22350(11) 0.46028(10) 0.19688(12) 0.0666(4) Uani 1 1 d .
N1 N -0.05366(12) 0.31141(12) 0.11732(12) 0.0400(3) Uani 1 1 d .
N2 N 0.14323(12) 0.25207(11) 0.06302(12) 0.0406(3) Uani 1 1 d .

loop_
_atom_site_aniso_label
_atom_site_aniso_U_11
_atom_site_aniso_U_22
_atom_site_aniso_U_33
_atom_site_aniso_U_23
_atom_site_aniso_U_13
_atom_site_aniso_U_12
C1 0.0473(11) 0.0487(11) 0.0532(11) -0.0035(9) -0.0017(9) 0.0053(8)
C2 0.0430(11) 0.0681(14) 0.0656(14) -0.0048(10) 0.0051(10) 0.0104(10)
C3 0.0381(10) 0.0796(15) 0.0727(15) -0.0027(12) 0.0033(10) -0.0040(10)
C4 0.0407(10) 0.0597(12) 0.0610(12) -0.0020(10) -0.0025(9) -0.0079(9)
C5 0.0386(8) 0.0439(9) 0.0388(9) 0.0005(7) -0.0042(7) -0.0025(7)
C6 0.0389(8) 0.0421(9) 0.0373(9) 0.0013(7) -0.0022(7) 0.0014(7)
C7 0.0454(9) 0.0357(8) 0.0372(9) -0.0007(7) -0.0054(7) -0.0045(7)
C8 0.0411(8) 0.0337(8) 0.0318(8) 0.0022(6) -0.0023(7) -0.0022(7)
C9 0.0375(8) 0.0360(8) 0.0364(8) 0.0018(7) -0.0016(7) -0.0014(7)
C10 0.0396(9) 0.0348(8) 0.0353(8) 0.0024(7) -0.0006(7) 0.0006(7)
C11 0.0529(10) 0.0333(8) 0.0458(10) 0.0031(7) -0.0027(8) -0.0012(7)
C12 0.0560(11) 0.0354(9) 0.0667(13) 0.0007(9) 0.0031(10) 0.0084(8)
C13 0.0458(11) 0.0502(11) 0.0637(12) 0.0048(9) 0.0077(10) 0.0097(8)
C14 0.0405(9) 0.0424(9) 0.0578(12) 0.0080(8) 0.0054(8) 0.0015(8)
C15 0.0442(9) 0.0342(8) 0.0394(9) 0.0031(7) 0.0019(7) 0.0020(7)
C16 0.0371(8) 0.0310(8) 0.0429(9) -0.0012(7) 0.0043(7) -0.0025(6)
C17 0.0482(10) 0.0445(10) 0.0492(11) 0.0025(8) -0.0032(8) -0.0003(8)
C18 0.0456(10) 0.0500(11) 0.0683(13) -0.0152(10) -0.0066(10) -0.0055(8)
C19 0.0509(11) 0.0365(9) 0.0774(14) -0.0064(9) 0.0151(11) -0.0068(8)
C20 0.0690(13) 0.0400(10) 0.0637(13) 0.0103(9) 0.0030(10) -0.0010(9)
C21 0.0519(10) 0.0415(9) 0.0526(11) 0.0043(8) -0.0050(9) -0.0019(8)
F1 0.0615(7) 0.0464(7) 0.0921(10) -0.0128(6) 0.0132(6) 0.0069(5)
N1 0.0402(7) 0.0361(7) 0.0438(8) -0.0007(6) 0.0000(6) 0.0007(6)
N2 0.0376(7) 0.0312(7) 0.0532(9) 0.0010(6) 0.0054(6) -0.0028(5)

loop_
_atom_type_symbol
_atom_type_description
_atom_type_scat_dispersion_real
_atom_type_scat_dispersion_imag
_atom_type_scat_source
C C 0.0033 0.0016 'International Tables Vol C Tables 4.2.6.8 and 6.1.1.4'
H H 0.0000 0.0000 'International Tables Vol C Tables 4.2.6.8 and 6.1.1.4'
N N 0.0061 0.0033 'International Tables Vol C Tables 4.2.6.8 and 6.1.1.4'
F F 0.0171 0.0103 'International Tables Vol C Tables 4.2.6.8 and 6.1.1.4'

loop_
_geom_angle_atom_site_label_1
_geom_angle_atom_site_label_2
_geom_angle_atom_site_label_3
_geom_angle
C2 C1 F1 119.44(17)
C2 C1 C6 123.35(18)
F1 C1 C6 117.20(16)
C1 C2 C3 119.67(19)
C1 C2 H2 120.2
C3 C2 H2 120.2
C4 C3 C2 120.03(19)
C4 C3 H3 120.0
C2 C3 H3 120.0
C3 C4 C5 121.13(19)
C3 C4 H4 119.4
C5 C4 H4 119.4
C4 C5 C7 122.54(17)
C4 C5 C6 119.62(17)
C7 C5 C6 117.82(15)
N1 C6 C1 119.17(15)
N1 C6 C5 124.67(15)
C1 C6 C5 116.14(15)
C8 C7 C5 118.32(15)
C8 C7 H7 120.8
C5 C7 H7 120.8
C7 C8 C9 118.06(15)
C7 C8 C10 135.03(15)
C9 C8 C10 106.91(13)
N1 C9 N2 124.63(14)
N1 C9 C8 127.10(15)
N2 C9 C8 108.24(13)
C11 C10 C15 119.44(15)
C11 C10 C8 133.97(15)
C15 C10 C8 106.59(13)
C12 C11 C10 118.76(16)
C12 C11 H11 120.6
C10 C11 H11 120.6
C11 C12 C13 120.99(17)
C11 C12 H12 119.5
C13 C12 H12 119.5
C14 C13 C12 121.36(17)
C14 C13 H13 119.3
C12 C13 H13 119.3
C13 C14 C15 117.39(17)
C13 C14 H14 121.3
C15 C14 H14 121.3
C14 C15 C10 121.97(15)
C14 C15 N2 128.53(15)
C10 C15 N2 109.47(14)
C21 C16 C17 120.22(16)
C21 C16 N2 120.07(15)
C17 C16 N2 119.62(15)
C16 C17 C18 119.68(18)
C16 C17 H17 120.2
C18 C17 H17 120.2
C19 C18 C17 120.22(18)
C19 C18 H18 119.9
C17 C18 H18 119.9
C18 C19 C20 120.10(17)
C18 C19 H19 119.9
C20 C19 H19 119.9
C19 C20 C21 120.32(19)
C19 C20 H20 119.8
C21 C20 H20 119.8
C16 C21 C20 119.43(18)
C16 C21 H21 120.3
C20 C21 H21 120.3
C9 N1 C6 113.88(14)
C9 N2 C15 108.77(12)
C9 N2 C16 126.57(13)
C15 N2 C16 124.57(13)

loop_
_geom_bond_atom_site_label_1
_geom_bond_atom_site_label_2
_geom_bond_distance
C1 C2 1.352(3)
C1 F1 1.352(2)
C1 C6 1.412(3)
C2 C3 1.398(3)
C2 H2 0.9300
C3 C4 1.359(3)
C3 H3 0.9300
C4 C5 1.410(2)
C4 H4 0.9300
C5 C7 1.420(2)
C5 C6 1.428(2)
C6 N1 1.366(2)
C7 C8 1.360(2)
C7 H7 0.9300
C8 C9 1.435(2)
C8 C10 1.447(2)
C9 N1 1.311(2)
C9 N2 1.383(2)
C10 C11 1.391(2)
C10 C15 1.401(2)
C11 C12 1.381(3)
C11 H11 0.9300
C12 C13 1.390(3)
C12 H12 0.9300
C13 C14 1.383(3)
C13 H13 0.9300
C14 C15 1.387(2)
C14 H14 0.9300
C15 N2 1.403(2)
C16 C21 1.375(2)
C16 C17 1.381(2)
C16 N2 1.424(2)
C17 C18 1.386(3)
C17 H17 0.9300
C18 C19 1.364(3)
C18 H18 0.9300
C19 C20 1.375(3)
C19 H19 0.9300
C20 C21 1.387(3)
C20 H20 0.9300
C21 H21 0.9300

loop_
_geom_torsion_atom_site_label_1
_geom_torsion_atom_site_label_2
_geom_torsion_atom_site_label_3
_geom_torsion_atom_site_label_4
_geom_torsion
F1 C1 C2 C3 179.34(19)
C6 C1 C2 C3 -1.6(3)
C1 C2 C3 C4 0.2(4)
C2 C3 C4 C5 2.0(4)
C3 C4 C5 C7 175.35(19)
C3 C4 C5 C6 -2.9(3)
C2 C1 C6 N1 -177.78(19)
F1 C1 C6 N1 1.3(3)
C2 C1 C6 C5 0.8(3)
F1 C1 C6 C5 179.81(15)
C4 C5 C6 N1 179.91(17)
C7 C5 C6 N1 1.6(2)
C4 C5 C6 C1 1.5(3)
C7 C5 C6 C1 -176.85(16)
C4 C5 C7 C8 -176.31(17)
C6 C5 C7 C8 2.0(2)
C5 C7 C8 C9 -4.0(2)
C5 C7 C8 C10 175.84(17)
C7 C8 C9 N1 3.1(3)
C10 C8 C9 N1 -176.80(16)
C7 C8 C9 N2 -178.74(15)
C10 C8 C9 N2 1.37(18)
C7 C8 C10 C11 -0.9(3)
C9 C8 C10 C11 178.92(19)
C7 C8 C10 C15 178.85(19)
C9 C8 C10 C15 -1.29(17)
C15 C10 C11 C12 -3.4(3)
C8 C10 C11 C12 176.38(19)
C10 C11 C12 C13 2.1(3)
C11 C12 C13 C14 0.3(3)
C12 C13 C14 C15 -1.3(3)
C13 C14 C15 C10 -0.1(3)
C13 C14 C15 N2 -177.84(19)
C11 C10 C15 C14 2.4(3)
C8 C10 C15 C14 -177.39(17)
C11 C10 C15 N2 -179.42(16)
C8 C10 C15 N2 0.75(18)
C21 C16 C17 C18 -1.1(3)
N2 C16 C17 C18 175.54(16)
C16 C17 C18 C19 0.1(3)
C17 C18 C19 C20 1.2(3)
C18 C19 C20 C21 -1.7(3)
C17 C16 C21 C20 0.6(3)
N2 C16 C21 C20 -175.98(16)
C19 C20 C21 C16 0.8(3)
N2 C9 N1 C6 -177.58(16)
C8 C9 N1 C6 0.3(2)
C1 C6 N1 C9 175.76(17)
C5 C6 N1 C9 -2.7(2)
N1 C9 N2 C15 177.30(16)
C8 C9 N2 C15 -0.93(18)
N1 C9 N2 C16 -5.9(3)
C8 C9 N2 C16 175.85(15)
C14 C15 N2 C9 178.09(19)
C10 C15 N2 C9 0.10(19)
C14 C15 N2 C16 1.2(3)
C10 C15 N2 C16 -176.75(15)
C21 C16 N2 C9 -61.5(2)
C17 C16 N2 C9 121.82(19)
C21 C16 N2 C15 114.74(19)
C17 C16 N2 C15 -61.9(2)
